data_2218821
loop_
_publ_author_name
'Li, Guo-Qing'
'Wu, A-Qing'
'Li, Yan'
'Zheng, Fa-Kun'
'Guo, Guo-Cong'

_publ_section_title
;
 4-(1<i>H</i>-Tetrazol-5-yl)benzoic acid monohydrate
;
_journal_coeditor_code SJ2513
_journal_issue 7
_journal_name_full 'Acta Crystallographica Section E'
_journal_page_first o1368
_journal_paper_doi 10.1107/S1600536808019053
_journal_volume 64
_journal_year 2008
_chemical_formula_iupac 'C8 H6 N4 O2, H2 O'
_chemical_formula_moiety 'C8 H6 N4 O2, H2 O'
_chemical_formula_sum 'C8 H8 N4 O3'
_chemical_formula_weight 208.18
_chemical_name_systematic
;
4-(1H-Tetrazol-5-yl)benzoic acid monohydrate
;
_space_group_IT_number 14
_symmetry_cell_setting monoclinic
_symmetry_space_group_name_Hall '-P 2yn'
_symmetry_space_group_name_H-M 'P 1 21/n 1'
_atom_sites_solution_hydrogens geom
_atom_sites_solution_primary direct
_atom_sites_solution_secondary difmap
_cell_angle_alpha 90.00
_cell_angle_beta 91.00(3)
_cell_angle_gamma 90.00
_cell_formula_units_Z 4
_cell_length_a 4.914(2)
_cell_length_b 5.219(2)
_cell_length_c 34.720(13)
_cell_measurement_reflns_used 20
_cell_measurement_temperature 293(2)
_cell_measurement_theta_max 30
_cell_measurement_theta_min 12
_cell_volume 890.3(6)
_computing_cell_refinement '<i>WinAFC Diffractometer Control Software</i> (Rigaku, 2002)'
_computing_data_collection '<i>WinAFC Diffractometer Control Software</i> (Rigaku, 2002)'
_computing_data_reduction 'CrystalStructure (Rigaku/MSC, 2004'
_computing_molecular_graphics 'SHELXTL (Sheldrick, 2008)'
_computing_publication_material 'SHELXTL (Sheldrick, 2008)'
_computing_structure_refinement 'SHELXTL (Sheldrick, 2008)'
_computing_structure_solution 'SHELXTL (Sheldrick, 2008)'
_diffrn_ambient_temperature 293(2)
_diffrn_measured_fraction_theta_full 0.999
_diffrn_measured_fraction_theta_max 0.999
_diffrn_measurement_device_type 'Rigaku AFC-7R'
_diffrn_measurement_method \w-2\q
_diffrn_radiation_monochromator graphite
_diffrn_radiation_source 'rotating-anode generator'
_diffrn_radiation_type MoK\a
_diffrn_radiation_wavelength 0.71073
_diffrn_reflns_av_R_equivalents 0.0282
_diffrn_reflns_av_sigmaI/netI 0.0279
_diffrn_reflns_limit_h_max 5
_diffrn_reflns_limit_h_min -1
_diffrn_reflns_limit_k_max 6
_diffrn_reflns_limit_k_min -6
_diffrn_reflns_limit_l_max 41
_diffrn_reflns_limit_l_min -41
_diffrn_reflns_number 3386
_diffrn_reflns_theta_full 25.02
_diffrn_reflns_theta_max 25.02
_diffrn_reflns_theta_min 3.52
_diffrn_standards_decay_% 0.2730
_diffrn_standards_interval_count 200
_diffrn_standards_number 3
_exptl_absorpt_coefficient_mu 0.123
_exptl_absorpt_correction_T_max 0.9995
_exptl_absorpt_correction_T_min 0.9275
_exptl_absorpt_correction_type psi-scan
_exptl_absorpt_process_details '(Psi in <i>WinAFC Diffractometer Control Software</i>; Rigaku 2002)'
_exptl_crystal_colour colorless
_exptl_crystal_density_diffrn 1.553
_exptl_crystal_density_method 'not measured'
_exptl_crystal_description block
_exptl_crystal_F_000 432
_exptl_crystal_size_max 0.20
_exptl_crystal_size_mid 0.10
_exptl_crystal_size_min 0.10
_refine_diff_density_max 0.167
_refine_diff_density_min -0.289
_refine_ls_extinction_method none
_refine_ls_goodness_of_fit_ref 1.009
_refine_ls_hydrogen_treatment mixed
_refine_ls_matrix_type full
_refine_ls_number_parameters 148
_refine_ls_number_reflns 1576
_refine_ls_number_restraints 4
_refine_ls_restrained_S_all 1.009
_refine_ls_R_factor_all 0.0494
_refine_ls_R_factor_gt 0.0375
_refine_ls_shift/su_max_lt 0.001
_refine_ls_shift/su_mean 0.000
_refine_ls_structure_factor_coef Fsqd
_refine_ls_weighting_details 'calc w=1/[\s^2^(Fo^2^)+(0.0403P)^2^+0.366P] where P=(Fo^2^+2Fc^2^)/3'
_refine_ls_weighting_scheme calc
_refine_ls_wR_factor_gt 0.0875
_refine_ls_wR_factor_ref 0.0949
_reflns_number_gt 1270
_reflns_number_total 1576
_reflns_threshold_expression I>2\s(I)
_cod_data_source_file sj2513.cif
_cod_data_source_block I
_cod_original_cell_volume 890.4(6)
_cod_original_sg_symbol_H-M 'P 21/n'
_cod_database_code 2218821
_cod_database_fobs_code 2218821

loop_
_symmetry_equiv_pos_as_xyz
'x, y, z'
'-x+1/2, y+1/2, -z+1/2'
'-x, -y, -z'
'x-1/2, -y-1/2, z-1/2'

loop_
_atom_site_type_symbol
_atom_site_label
_atom_site_fract_x
_atom_site_fract_y
_atom_site_fract_z
_atom_site_U_iso_or_equiv
_atom_site_adp_type
_atom_site_calc_flag
_atom_site_refinement_flags
_atom_site_occupancy
O O1W 1.3075(3) 1.2115(3) 0.22404(4) 0.0510(4) Uani d D 1
H H1WA 1.400(4) 1.292(4) 0.2414(5) 0.061 Uiso d D 1
H H1WB 1.175(3) 1.304(4) 0.2153(6) 0.061 Uiso d D 1
O O1 0.6331(3) 1.1354(3) 0.04240(4) 0.0456(4) Uani d D 1
H H1 0.509(4) 1.157(6) 0.0242(6) 0.100 Uiso d D 1
O O2 0.7482(3) 0.7840(3) 0.00986(3) 0.0453(4) Uani d . 1
N N1 1.6033(3) 0.8366(3) 0.18939(4) 0.0363(4) Uani d D 1
H H2 1.514(4) 0.965(3) 0.1990(6) 0.068 Uiso d D 1
N N2 1.8032(3) 0.7255(3) 0.21010(4) 0.0429(4) Uani d . 1
N N3 1.8788(3) 0.5272(3) 0.19041(4) 0.0439(4) Uani d . 1
N N4 1.7318(3) 0.5062(3) 0.15713(4) 0.0396(4) Uani d . 1
C C1 0.9801(3) 0.8752(3) 0.06869(4) 0.0301(4) Uani d . 1
C C2 1.1494(4) 0.6629(3) 0.06537(5) 0.0345(4) Uani d . 1
H H2A 1.1350 0.5576 0.0438 0.041 Uiso calc R 1
C C3 1.3393(4) 0.6083(3) 0.09416(5) 0.0338(4) Uani d . 1
H H3A 1.4531 0.4669 0.0918 0.041 Uiso calc R 1
C C4 1.3602(3) 0.7647(3) 0.12651(4) 0.0289(4) Uani d . 1
C C5 1.1923(4) 0.9778(3) 0.12961(5) 0.0340(4) Uani d . 1
H H5A 1.2076 1.0839 0.1511 0.041 Uiso calc R 1
C C6 1.0034(3) 1.0320(3) 0.10098(5) 0.0332(4) Uani d . 1
H H6A 0.8908 1.1742 0.1033 0.040 Uiso calc R 1
C C7 0.7755(3) 0.9317(3) 0.03801(5) 0.0319(4) Uani d . 1
C C8 1.5608(3) 0.7022(3) 0.15704(4) 0.0297(4) Uani d . 1

loop_
_atom_site_aniso_label
_atom_site_aniso_U_11
_atom_site_aniso_U_22
_atom_site_aniso_U_33
_atom_site_aniso_U_12
_atom_site_aniso_U_13
_atom_site_aniso_U_23
O1W 0.0586(9) 0.0478(9) 0.0459(8) 0.0216(7) -0.0217(6) -0.0168(6)
O1 0.0509(8) 0.0439(8) 0.0414(7) 0.0187(7) -0.0173(6) -0.0079(6)
O2 0.0510(8) 0.0496(8) 0.0348(7) 0.0147(7) -0.0156(6) -0.0130(6)
N1 0.0399(9) 0.0372(9) 0.0313(8) 0.0110(7) -0.0114(6) -0.0040(6)
N2 0.0458(9) 0.0444(9) 0.0380(8) 0.0125(8) -0.0152(7) -0.0023(7)
N3 0.0463(9) 0.0443(9) 0.0407(8) 0.0143(8) -0.0138(7) -0.0013(7)
N4 0.0430(9) 0.0381(9) 0.0374(8) 0.0117(7) -0.0102(7) -0.0024(7)
C1 0.0313(9) 0.0303(9) 0.0286(8) 0.0010(7) -0.0027(7) -0.0002(7)
C2 0.0396(10) 0.0334(10) 0.0302(9) 0.0043(8) -0.0055(7) -0.0071(7)
C3 0.0350(9) 0.0318(9) 0.0346(9) 0.0077(8) -0.0052(7) -0.0029(7)
C4 0.0289(8) 0.0300(9) 0.0277(8) 0.0008(7) -0.0035(7) 0.0016(7)
C5 0.0399(10) 0.0323(9) 0.0294(9) 0.0050(8) -0.0070(7) -0.0064(7)
C6 0.0360(9) 0.0297(9) 0.0337(9) 0.0080(8) -0.0052(7) -0.0027(7)
C7 0.0333(9) 0.0326(9) 0.0296(9) 0.0035(8) -0.0031(7) -0.0011(7)
C8 0.0322(9) 0.0285(9) 0.0284(8) 0.0020(8) -0.0029(7) 0.0010(7)

loop_
_atom_type_symbol
_atom_type_description
_atom_type_scat_dispersion_real
_atom_type_scat_dispersion_imag
_atom_type_scat_source
C C 0.0033 0.0016 'International Tables Vol C Tables 4.2.6.8 and 6.1.1.4'
H H 0.0000 0.0000 'International Tables Vol C Tables 4.2.6.8 and 6.1.1.4'
N N 0.0061 0.0033 'International Tables Vol C Tables 4.2.6.8 and 6.1.1.4'
O O 0.0106 0.0060 'International Tables Vol C Tables 4.2.6.8 and 6.1.1.4'

loop_
_geom_angle_atom_site_label_1
_geom_angle_atom_site_label_2
_geom_angle_atom_site_label_3
_geom_angle
H1WA O1W H1WB 111(2)
C7 O1 H1 113(2)
C8 N1 N2 109.02(14)
C8 N1 H2 130.9(16)
N2 N1 H2 119.7(15)
N3 N2 N1 106.08(14)
N2 N3 N4 111.08(14)
C8 N4 N3 105.55(14)
C6 C1 C2 119.63(15)
C6 C1 C7 120.49(15)
C2 C1 C7 119.88(15)
C3 C2 C1 120.02(16)
C3 C2 H2A 120.0
C1 C2 H2A 120.0
C2 C3 C4 120.08(16)
C2 C3 H3A 120.0
C4 C3 H3A 120.0
C5 C4 C3 119.78(15)
C5 C4 C8 120.84(15)
C3 C4 C8 119.38(15)
C6 C5 C4 120.14(15)
C6 C5 H5A 119.9
C4 C5 H5A 119.9
C5 C6 C1 120.35(16)
C5 C6 H6A 119.8
C1 C6 H6A 119.8
O2 C7 O1 123.55(15)
O2 C7 C1 120.08(15)
O1 C7 C1 116.37(14)
N4 C8 N1 108.27(14)
N4 C8 C4 126.17(15)
N1 C8 C4 125.55(15)

loop_
_geom_bond_atom_site_label_1
_geom_bond_atom_site_label_2
_geom_bond_distance
O1W H1WA 0.858(10)
O1W H1WB 0.859(10)
O1 C7 1.283(2)
O1 H1 0.877(10)
O2 C7 1.250(2)
N1 C8 1.337(2)
N1 N2 1.339(2)
N1 H2 0.872(10)
N2 N3 1.298(2)
N3 N4 1.356(2)
N4 C8 1.324(2)
C1 C6 1.391(2)
C1 C2 1.392(2)
C1 C7 1.482(2)
C2 C3 1.385(2)
C2 H2A 0.9300
C3 C4 1.391(2)
C3 H3A 0.9300
C4 C5 1.390(2)
C4 C8 1.471(2)
C5 C6 1.378(2)
C5 H5A 0.9300
C6 H6A 0.9300

loop_
_geom_hbond_atom_site_label_D
_geom_hbond_atom_site_label_H
_geom_hbond_atom_site_label_A
_geom_hbond_site_symmetry_A
_geom_hbond_distance_DH
_geom_hbond_distance_HA
_geom_hbond_distance_DA
_geom_hbond_angle_DHA
O1 H1 O2 3_675 0.877(10) 1.744(10) 2.620(2) 176(3)
O1W H1WA N2 2_855 0.858(10) 2.234(16) 2.957(2) 142(2)
O1W H1WB N3 1_465 0.859(10) 2.046(10) 2.903(2) 175(2)

loop_
_cod_related_entry_id
_cod_related_entry_database
_cod_related_entry_code
1 ChemSpider 30655541
